data_7707881
loop_
_publ_author_name
'Gao, Wei'
'Wei, Han'
'Wang, Cui-Li'
'Liu, Jie-Ping'
'Zhang, Xiu-Mei'

_publ_section_title
;
 Multifunctional Zn-Ln (Ln = Eu and Tb) heterometallic metal-organic
 frameworks with highly efficient I<sub>2</sub> capture, dye adsorption,
 luminescence sensing and white-light emission.
;
_journal_issue 33
_journal_name_full 'Dalton transactions (Cambridge, England : 2003)'
_journal_page_first 11619
_journal_page_last 11630
_journal_paper_doi 10.1039/d1dt01968f
_journal_volume 50
_journal_year 2021
_chemical_formula_sum 'C72 H99 Eu2 N25 O28 Zn3'
_chemical_formula_weight 2262.79
_space_group_crystal_system orthorhombic
_space_group_IT_number 19
_space_group_name_Hall 'P 2ac 2ab'
_space_group_name_H-M_alt 'P 21 21 21'
_atom_sites_solution_hydrogens mixed
_audit_creation_method SHELXL-2014/7
_audit_update_record
;
2021-06-09 deposited with the CCDC.	2021-07-21 downloaded from the CCDC.
;
_cell_angle_alpha 90
_cell_angle_beta 90
_cell_angle_gamma 90
_cell_formula_units_Z 4
_cell_length_a 15.701(2)
_cell_length_b 21.472(3)
_cell_length_c 27.809(4)
_cell_measurement_reflns_used 9926
_cell_measurement_temperature 296(2)
_cell_measurement_theta_max 25.60
_cell_measurement_theta_min 2.17
_cell_volume 9375(2)
_computing_cell_refinement 'Bruker SAINT'
_computing_data_collection 'Bruker APEX2'
_computing_data_reduction 'Bruker SAINT'
_computing_molecular_graphics 'Bruker SHELXTL'
_computing_publication_material 'Bruker SHELXTL'
_computing_structure_refinement 'SHELXL-2014/7 (Sheldrick, 2014)'
_computing_structure_solution 'SHELXT 2014/4 (Sheldrick, 2014)'
_diffrn_ambient_temperature 296(2)
_diffrn_measured_fraction_theta_full 0.999
_diffrn_measured_fraction_theta_max 0.999
_diffrn_measurement_device_type 'Bruker APEX-II CCD'
_diffrn_measurement_method '\f and \w scans'
_diffrn_radiation_type MoK\a
_diffrn_radiation_wavelength 0.71073
_diffrn_reflns_av_R_equivalents 0.0449
_diffrn_reflns_av_unetI/netI 0.0588
_diffrn_reflns_Laue_measured_fraction_full 0.999
_diffrn_reflns_Laue_measured_fraction_max 0.999
_diffrn_reflns_limit_h_max 18
_diffrn_reflns_limit_h_min -18
_diffrn_reflns_limit_k_max 22
_diffrn_reflns_limit_k_min -25
_diffrn_reflns_limit_l_max 32
_diffrn_reflns_limit_l_min -33
_diffrn_reflns_number 49098
_diffrn_reflns_point_group_measured_fraction_full 0.997
_diffrn_reflns_point_group_measured_fraction_max 0.997
_diffrn_reflns_theta_full 24.999
_diffrn_reflns_theta_max 24.999
_diffrn_reflns_theta_min 2.174
_exptl_absorpt_coefficient_mu 2.162
_exptl_absorpt_correction_T_max 0.672
_exptl_absorpt_correction_T_min 0.625
_exptl_absorpt_correction_type multi-scan
_exptl_absorpt_process_details 'SADABS; Bruker, 2000'
_exptl_crystal_colour colourless
_exptl_crystal_density_diffrn 1.603
_exptl_crystal_description block
_exptl_crystal_F_000 4584
_exptl_crystal_size_max 0.240
_exptl_crystal_size_mid 0.220
_exptl_crystal_size_min 0.200
_refine_diff_density_max 1.521
_refine_diff_density_min -0.770
_refine_diff_density_rms 0.125
_refine_ls_abs_structure_details
;
 Flack x determined using 5660 quotients [(I+)-(I-)]/[(I+)+(I-)]
 (Parsons, Flack and Wagner, Acta Cryst. B69 (2013) 249-259).
;
_refine_ls_abs_structure_Flack 0.014(6)
_refine_ls_extinction_method none
_refine_ls_goodness_of_fit_ref 1.047
_refine_ls_hydrogen_treatment mixed
_refine_ls_matrix_type full
_refine_ls_number_parameters 1216
_refine_ls_number_reflns 16460
_refine_ls_number_restraints 3154
_refine_ls_restrained_S_all 1.049
_refine_ls_R_factor_all 0.0582
_refine_ls_R_factor_gt 0.0487
_refine_ls_shift/su_max 0.007
_refine_ls_shift/su_mean 0.000
_refine_ls_structure_factor_coef Fsqd
_refine_ls_weighting_details 'w=1/[\s^2^(Fo^2^)+(0.0768P)^2^+10.2948P] where P=(Fo^2^+2Fc^2^)/3'
_refine_ls_weighting_scheme calc
_refine_ls_wR_factor_gt 0.1260
_refine_ls_wR_factor_ref 0.1324
_reflns_Friedel_coverage 0.832
_reflns_Friedel_fraction_full 0.995
_reflns_Friedel_fraction_max 0.995
_reflns_number_gt 14335
_reflns_number_total 16460
_reflns_threshold_expression 'I > 2\s(I)'
_cod_data_source_file d1dt01968f2.cif
_cod_data_source_block 1
_cod_depositor_comments 'Adding full bibliography for 7707881--7707882.cif.'
_cod_original_cell_volume 9376(2)
_cod_database_code 7707881
_shelx_shelxl_version_number 2014/7
_shelx_space_group_comment
;
The symmetry employed for this shelxl refinement is uniquely defined
by the following loop, which should always be used as a source of
symmetry information in preference to the above space-group names.
They are only intended as comments.
;
_shelx_estimated_absorpt_t_min 0.625
_shelx_estimated_absorpt_t_max 0.672

loop_
_space_group_symop_operation_xyz
'x, y, z'
'-x+1/2, -y, z+1/2'
'-x, y+1/2, -z+1/2'
'x+1/2, -y+1/2, -z'

loop_
_atom_site_label
_atom_site_type_symbol
_atom_site_fract_x
_atom_site_fract_y
_atom_site_fract_z
_atom_site_U_iso_or_equiv
_atom_site_adp_type
_atom_site_occupancy
_atom_site_site_symmetry_order
_atom_site_calc_flag
_atom_site_refinement_flags_posn
_atom_site_refinement_flags_adp
_atom_site_refinement_flags_occupancy
_atom_site_disorder_assembly
_atom_site_disorder_group
Eu1 Eu 1.01580(3) 0.19808(2) 0.39234(2) 0.02304(14) Uani 1 1 d . U . . .
Eu2 Eu -0.01221(3) 0.20759(2) 0.09116(2) 0.02580(14) Uani 1 1 d . U . . .
Zn1 Zn 0.50563(8) 0.54151(7) 0.26194(6) 0.0441(4) Uani 1 1 d . U . . .
Zn2 Zn 0.86698(7) 0.33876(5) 0.44263(4) 0.0234(3) Uani 1 1 d . U . . .
Zn3 Zn 0.14589(7) 0.33904(5) 0.04476(5) 0.0245(3) Uani 1 1 d . U . . .
N1S N 0.0517(19) 0.6792(12) 0.8798(10) 0.189(7) Uani 1 1 d D U . . .
N1 N 0.9868(12) 0.0082(7) 0.3342(6) 0.098(3) Uani 1 1 d . U . . .
N2S N 0.7339(13) 0.6488(10) 0.2882(7) 0.132(4) Uani 1 1 d D U . . .
N2 N 1.2720(10) 0.1001(9) 0.4003(6) 0.099(4) Uani 1 1 d . U . . .
N3 N 0.2055(6) -0.0362(4) 0.0327(4) 0.0350(18) Uani 1 1 d . U . . .
N3S N 0.3912(14) 0.7734(11) 0.3221(9) 0.157(5) Uani 1 1 d D U . . .
N4 N 0.2144(6) -0.0981(4) 0.0312(4) 0.0318(18) Uani 1 1 d . U . . .
N4S N 0.3105(15) 0.5870(13) 0.1518(10) 0.179(6) Uani 1 1 d D U . . .
N5 N 0.2912(6) -0.1123(4) 0.0157(4) 0.037(2) Uani 1 1 d . U . . .
N6 N 0.3327(6) -0.0604(4) 0.0065(4) 0.0375(19) Uani 1 1 d . U . . .
N7 N 0.2838(8) 0.4679(6) 0.3053(5) 0.062(2) Uani 1 1 d . U . . .
N8 N 0.3479(8) 0.5078(7) 0.3051(5) 0.072(2) Uani 1 1 d . U . . .
N9 N 0.3955(8) 0.4985(6) 0.2668(5) 0.058(2) Uani 1 1 d . U . . .
N10 N 0.3631(7) 0.4519(6) 0.2407(4) 0.052(2) Uani 1 1 d . U . . .
N11 N 0.4704(11) 0.5475(8) 0.3981(6) 0.097(3) Uani 1 1 d . U . . .
N12 N 0.6556(7) 0.4576(6) 0.2588(4) 0.047(2) Uani 1 1 d . U . . .
N13 N 0.5969(7) 0.4903(6) 0.2337(4) 0.051(2) Uani 1 1 d . U . . .
N14 N 0.6061(8) 0.4829(6) 0.1886(4) 0.058(2) Uani 1 1 d . U . . .
N15 N 0.6704(7) 0.4408(6) 0.1819(4) 0.055(2) Uani 1 1 d . U . . .
N16 N -0.0637(11) 0.1194(9) -0.0588(6) 0.099(4) Uani 1 1 d . U . . .
N17 N -0.0171(10) 0.0080(5) 0.1398(5) 0.070(3) Uani 1 1 d . U . . .
N18 N 0.7838(6) -0.0356(4) 0.4713(4) 0.0359(18) Uani 1 1 d . U . . .
N19 N 0.7793(6) -0.0949(4) 0.4843(4) 0.0352(19) Uani 1 1 d . U . . .
N20 N 0.7281(6) -0.1007(5) 0.5213(4) 0.044(2) Uani 1 1 d . U . . .
N21 N 0.6946(7) -0.0448(4) 0.5308(4) 0.046(2) Uani 1 1 d . U . . .
O1 O 0.1047(5) 0.2828(4) 0.3598(3) 0.0421(18) Uani 1 1 d . U . . .
O1S O 0.0579(14) 0.6545(10) 0.9536(8) 0.173(6) Uani 1 1 d D U . . .
O2 O 0.0697(5) 0.2111(4) 0.3086(3) 0.0385(17) Uani 1 1 d . U . . .
O2S O 0.6192(11) 0.6994(8) 0.2638(7) 0.138(4) Uani 1 1 d D U . . .
O3S O 0.2799(12) 0.7271(10) 0.3612(8) 0.154(5) Uani 1 1 d D U . . .
O3 O 1.1496(6) 0.1491(5) 0.3928(4) 0.068(2) Uani 1 1 d . U . . .
O4S O 0.3788(13) 0.6671(11) 0.1862(9) 0.180(5) Uani 1 1 d D U . . .
O4 O 0.9721(6) 0.1059(4) 0.3551(4) 0.057(2) Uani 1 1 d . U . . .
O5 O 1.0268(6) 0.1310(4) 0.4633(3) 0.048(2) Uani 1 1 d D U . . .
H1O H 1.005(7) 0.156(5) 0.488(3) 0.058 Uiso 1 1 d D U . . .
H2O H 1.077(5) 0.114(5) 0.477(3) 0.058 Uiso 1 1 d D U . . .
O6 O 0.1673(5) 0.3478(4) 0.1131(3) 0.0428(17) Uani 1 1 d . U . . .
O7 O 0.0955(5) 0.2632(4) 0.1324(3) 0.0443(17) Uani 1 1 d . U . . .
O8 O 0.1986(5) 0.2620(4) 0.0228(3) 0.0354(16) Uani 1 1 d . U . . .
O9 O 0.1211(5) 0.1852(4) 0.0547(3) 0.0420(16) Uani 1 1 d . U . . .
O10 O 0.4900(5) 0.2159(3) -0.0319(3) 0.0356(15) Uani 1 1 d . U . . .
O11 O 0.5368(5) 0.1199(4) -0.0286(3) 0.0407(18) Uani 1 1 d . U . . .
O12 O 0.5094(8) 0.6215(6) 0.2293(5) 0.093(3) Uani 1 1 d D U . . .
H5O H 0.478(9) 0.633(5) 0.257(3) 0.112 Uiso 1 1 d D U . . .
H6O H 0.491(11) 0.580(3) 0.224(6) 0.112 Uiso 1 1 d D U . . .
O13 O 0.5322(7) 0.5671(5) 0.3276(4) 0.081(2) Uani 1 1 d . U . . .
O14 O 0.9369(5) 0.2180(4) 0.1740(3) 0.0371(17) Uani 1 1 d . U . . .
O15 O 0.9154(5) 0.2987(4) 0.1270(3) 0.0371(16) Uani 1 1 d . U . . .
O16 O -0.1618(5) 0.1958(4) 0.0781(3) 0.046(2) Uani 1 1 d D U . . .
H3O H -0.206(6) 0.168(4) 0.087(4) 0.055 Uiso 1 1 d D U . . .
H4O H -0.149(7) 0.184(5) 0.0460(17) 0.055 Uiso 1 1 d D U . . .
O17 O -0.0377(7) 0.1497(5) 0.0181(4) 0.072(2) Uani 1 1 d . U . . .
O18 O -0.0002(7) 0.1070(4) 0.1222(3) 0.061(2) Uani 1 1 d . U . . .
O19 O 0.9205(5) 0.2643(4) 0.3530(3) 0.0421(16) Uani 1 1 d . U . . .
O20 O 0.8468(5) 0.3489(4) 0.3741(3) 0.0426(17) Uani 1 1 d . U . . .
O21 O 0.8168(5) 0.2651(4) 0.4686(3) 0.0389(16) Uani 1 1 d . U . . .
O22 O 0.8801(5) 0.1854(3) 0.4313(3) 0.0339(15) Uani 1 1 d . U . . .
O23 O 0.5344(5) 0.2295(3) 0.5457(3) 0.0342(16) Uani 1 1 d . U . . .
O24 O 0.4803(5) 0.1348(3) 0.5387(3) 0.0385(16) Uani 1 1 d . U . . .
C1S C 0.0121(18) 0.6835(16) 0.9277(11) 0.194(7) Uani 1 1 d D U . . .
C1 C 1.3607(11) 0.0866(10) 0.4083(7) 0.102(5) Uani 1 1 d D U . . .
H1A H 1.3940 0.1230 0.4016 0.154 Uiso 1 1 calc DR U . . .
H1B H 1.3781 0.0533 0.3875 0.154 Uiso 1 1 calc R U . . .
H1C H 1.3690 0.0744 0.4412 0.154 Uiso 1 1 calc R U . . .
C2S C -0.0731(18) 0.7099(15) 0.9106(13) 0.191(8) Uani 1 1 d D U . . .
H2SA H -0.0683 0.7542 0.9069 0.287 Uiso 1 1 calc R U . . .
H2SB H -0.1164 0.7006 0.9338 0.287 Uiso 1 1 calc R U . . .
H2SC H -0.0879 0.6915 0.8803 0.287 Uiso 1 1 calc R U . . .
C2 C 1.2075(14) 0.0391(11) 0.3851(8) 0.112(5) Uani 1 1 d . U . . .
H2A H 1.1528 0.0547 0.3756 0.168 Uiso 1 1 calc R U . . .
H2B H 1.2010 0.0120 0.4123 0.168 Uiso 1 1 calc R U . . .
H2C H 1.2326 0.0164 0.3590 0.168 Uiso 1 1 calc R U . . .
C3S C 0.018(2) 0.7027(14) 0.8330(10) 0.198(8) Uani 1 1 d D U . . .
H3SA H -0.0287 0.6770 0.8229 0.297 Uiso 1 1 calc R U . . .
H3SB H 0.0622 0.7014 0.8093 0.297 Uiso 1 1 calc R U . . .
H3SC H -0.0014 0.7448 0.8369 0.297 Uiso 1 1 calc R U . . .
C3 C 1.2248(11) 0.1418(10) 0.3990(6) 0.084(3) Uani 1 1 d . U . . .
C4S C 0.1384(19) 0.6493(15) 0.8806(12) 0.191(8) Uani 1 1 d D U . . .
H4SA H 0.1384 0.6135 0.8599 0.286 Uiso 1 1 calc R U . . .
H4SB H 0.1519 0.6366 0.9128 0.286 Uiso 1 1 calc R U . . .
H4SC H 0.1802 0.6786 0.8695 0.286 Uiso 1 1 calc R U . . .
C4 C 1.2852(12) 0.1981(10) 0.4097(7) 0.104(5) Uani 1 1 d D U . . .
H4A H 1.2529 0.2360 0.4093 0.156 Uiso 1 1 calc R U . . .
H4B H 1.3289 0.1999 0.3857 0.156 Uiso 1 1 calc DR U . . .
H4C H 1.3108 0.1928 0.4408 0.156 Uiso 1 1 calc R U . . .
C5S C 0.6611(14) 0.6871(11) 0.2977(7) 0.124(4) Uani 1 1 d D U . . .
C5 C 0.9992(14) 0.0716(11) 0.2705(7) 0.116(5) Uani 1 1 d . U . . .
H5A H 1.0452 0.0450 0.2607 0.173 Uiso 1 1 calc R U . . .
H5B H 1.0137 0.1142 0.2638 0.173 Uiso 1 1 calc R U . . .
H5C H 0.9486 0.0605 0.2532 0.173 Uiso 1 1 calc R U . . .
C6S C 0.6714(14) 0.6919(11) 0.3519(7) 0.137(5) Uani 1 1 d D U . . .
H6SA H 0.7046 0.7281 0.3595 0.205 Uiso 1 1 calc R U . . .
H6SB H 0.6998 0.6554 0.3637 0.205 Uiso 1 1 calc DR U . . .
H6SC H 0.6163 0.6953 0.3666 0.205 Uiso 1 1 calc R U . . .
C6 C 0.9826(13) 0.0632(8) 0.3285(7) 0.084(3) Uani 1 1 d . U . . .
C7S C 0.8003(14) 0.6254(12) 0.3211(9) 0.144(6) Uani 1 1 d D U . . .
H7SA H 0.8494 0.6131 0.3028 0.216 Uiso 1 1 calc R U . . .
H7SB H 0.7788 0.5902 0.3385 0.216 Uiso 1 1 calc DR U . . .
H7SC H 0.8160 0.6576 0.3433 0.216 Uiso 1 1 calc R U . . .
C7 C 0.9670(14) -0.0047(9) 0.3889(8) 0.103(4) Uani 1 1 d . U . . .
H7A H 0.9111 0.0105 0.3965 0.155 Uiso 1 1 calc R U . . .
H7B H 1.0084 0.0162 0.4085 0.155 Uiso 1 1 calc R U . . .
H7C H 0.9695 -0.0487 0.3949 0.155 Uiso 1 1 calc R U . . .
C8S C 0.7333(15) 0.6338(12) 0.2354(7) 0.127(5) Uani 1 1 d D U . . .
H8SA H 0.7198 0.6707 0.2174 0.191 Uiso 1 1 calc R U . . .
H8SB H 0.6913 0.6024 0.2291 0.191 Uiso 1 1 calc R U . . .
H8SC H 0.7884 0.6188 0.2260 0.191 Uiso 1 1 calc R U . . .
C8 C 0.9951(16) -0.0476(8) 0.3074(8) 0.118(5) Uani 1 1 d . U . . .
H8A H 0.9457 -0.0533 0.2876 0.178 Uiso 1 1 calc R U . . .
H8B H 1.0005 -0.0823 0.3291 0.178 Uiso 1 1 calc R U . . .
H8C H 1.0449 -0.0452 0.2875 0.178 Uiso 1 1 calc R U . . .
C9 C 0.1027(7) 0.2612(6) 0.3182(4) 0.038(2) Uani 1 1 d . U . . .
C9S C 0.3595(19) 0.8110(14) 0.4039(11) 0.175(7) Uani 1 1 d D U . . .
H9S1 H 0.3170 0.8100 0.4287 0.262 Uiso 1 1 calc R U . . .
H9S2 H 0.3623 0.8521 0.3904 0.262 Uiso 1 1 calc R U . . .
H9S3 H 0.4138 0.8001 0.4173 0.262 Uiso 1 1 calc R U . . .
C10 C 0.1446(7) 0.2987(6) 0.2780(4) 0.0369(18) Uani 1 1 d . U . . .
C10S C 0.3360(16) 0.7643(13) 0.3645(10) 0.157(6) Uani 1 1 d D U . . .
C11 C 0.1979(8) 0.3467(6) 0.2898(5) 0.0428(19) Uani 1 1 d . U . . .
H11 H 0.2077 0.3562 0.3219 0.051 Uiso 1 1 calc R U . . .
C11S C 0.4647(16) 0.8172(13) 0.3191(12) 0.171(7) Uani 1 1 d D U . . .
H11A H 0.4812 0.8296 0.3509 0.256 Uiso 1 1 calc R U . . .
H11B H 0.4485 0.8532 0.3009 0.256 Uiso 1 1 calc R U . . .
H11C H 0.5117 0.7968 0.3036 0.256 Uiso 1 1 calc R U . . .
C12 C 0.2382(8) 0.3822(7) 0.2532(5) 0.044(2) Uani 1 1 d . U . . .
C12S C 0.3628(18) 0.7370(14) 0.2792(10) 0.168(6) Uani 1 1 d D U . . .
H12A H 0.4067 0.7082 0.2701 0.252 Uiso 1 1 calc DR U . . .
H12B H 0.3516 0.7649 0.2530 0.252 Uiso 1 1 calc R U . . .
H12C H 0.3119 0.7144 0.2870 0.252 Uiso 1 1 calc R U . . .
C13 C 0.2198(7) 0.3681(6) 0.2062(5) 0.0404(19) Uani 1 1 d . U . . .
H13 H 0.2450 0.3913 0.1818 0.048 Uiso 1 1 calc R U . . .
C13S C 0.3087(15) 0.6460(14) 0.1782(12) 0.179(6) Uani 1 1 d D U . . .
C14 C 0.1269(7) 0.2845(6) 0.2304(4) 0.0368(18) Uani 1 1 d . U . . .
H14 H 0.0905 0.2518 0.2228 0.044 Uiso 1 1 calc R U . . .
C14S C 0.2267(17) 0.6485(16) 0.2086(12) 0.188(6) Uani 1 1 d D U . . .
H14A H 0.1804 0.6307 0.1906 0.282 Uiso 1 1 calc R U . . .
H14B H 0.2136 0.6910 0.2163 0.282 Uiso 1 1 calc R U . . .
H14C H 0.2349 0.6253 0.2377 0.282 Uiso 1 1 calc R U . . .
C15 C 0.1644(7) 0.3199(6) 0.1941(4) 0.0363(19) Uani 1 1 d . U . . .
C15S C 0.3990(16) 0.5836(16) 0.1348(12) 0.185(6) Uani 1 1 d D U . . .
H15A H 0.4099 0.5429 0.1220 0.277 Uiso 1 1 calc R U . . .
H15B H 0.4370 0.5915 0.1612 0.277 Uiso 1 1 calc R U . . .
H15C H 0.4079 0.6143 0.1102 0.277 Uiso 1 1 calc R U . . .
C16 C 0.1415(7) 0.3091(6) 0.1434(4) 0.0354(19) Uani 1 1 d . U . . .
C16S C 0.2341(16) 0.5471(14) 0.1438(13) 0.181(7) Uani 1 1 d D U . . .
H16A H 0.1852 0.5730 0.1384 0.271 Uiso 1 1 calc R U . . .
H16B H 0.2246 0.5216 0.1717 0.271 Uiso 1 1 calc R U . . .
H16C H 0.2434 0.5209 0.1163 0.271 Uiso 1 1 calc R U . . .
C17 C 0.1842(6) 0.2060(5) 0.0335(4) 0.0325(17) Uani 1 1 d . U . . .
C18 C 0.2527(6) 0.1597(5) 0.0202(4) 0.0291(17) Uani 1 1 d . U . . .
C19 C 0.2387(7) 0.0962(5) 0.0259(4) 0.0321(18) Uani 1 1 d . U . . .
H19 H 0.1871 0.0829 0.0388 0.039 Uiso 1 1 calc R U . . .
C20 C 0.2980(7) 0.0528(5) 0.0132(4) 0.0328(17) Uani 1 1 d . U . . .
C21 C 0.3768(7) 0.0731(5) -0.0048(4) 0.0313(17) Uani 1 1 d . U . . .
H21 H 0.4184 0.0445 -0.0137 0.038 Uiso 1 1 calc R U . . .
C22 C 0.3916(7) 0.1365(5) -0.0091(4) 0.0307(18) Uani 1 1 d . U . . .
C23 C 0.3302(6) 0.1794(5) 0.0009(4) 0.0294(17) Uani 1 1 d . U . . .
H23 H 0.3398 0.2214 -0.0051 0.035 Uiso 1 1 calc R U . . .
C24 C 0.2800(7) -0.0136(5) 0.0170(4) 0.0308(18) Uani 1 1 d . U . . .
C25 C 0.4779(7) 0.1593(5) -0.0250(4) 0.0317(19) Uani 1 1 d . U . . .
C26 C 0.2950(9) 0.4338(7) 0.2654(5) 0.049(2) Uani 1 1 d . U . . .
C27 C 0.5157(13) 0.5339(9) 0.3674(7) 0.086(3) Uani 1 1 d . U . . .
C28 C 0.5611(14) 0.4683(10) 0.3755(8) 0.103(5) Uani 1 1 d . U . . .
H28A H 0.5201 0.4355 0.3716 0.154 Uiso 1 1 calc R U . . .
H28B H 0.5845 0.4666 0.4074 0.154 Uiso 1 1 calc DR U . . .
H28C H 0.6060 0.4632 0.3524 0.154 Uiso 1 1 calc R U . . .
C29 C 0.4240(15) 0.6125(10) 0.3897(9) 0.115(5) Uani 1 1 d . U . . .
H29A H 0.4658 0.6451 0.3884 0.173 Uiso 1 1 calc R U . . .
H29B H 0.3853 0.6203 0.4157 0.173 Uiso 1 1 calc R U . . .
H29C H 0.3931 0.6112 0.3600 0.173 Uiso 1 1 calc R U . . .
C30 C 0.4405(13) 0.5091(10) 0.4396(7) 0.101(5) Uani 1 1 d . U . . .
H30A H 0.3951 0.4823 0.4293 0.152 Uiso 1 1 calc R U . . .
H30B H 0.4203 0.5361 0.4647 0.152 Uiso 1 1 calc R U . . .
H30C H 0.4869 0.4844 0.4516 0.152 Uiso 1 1 calc DR U . . .
C31 C 0.6994(8) 0.4268(6) 0.2255(5) 0.042(2) Uani 1 1 d . U . . .
C32 C 0.7656(8) 0.3835(6) 0.2351(5) 0.041(2) Uani 1 1 d . U . . .
C33 C 0.8086(7) 0.3518(6) 0.1979(4) 0.0369(19) Uani 1 1 d . U . . .
H33 H 0.7953 0.3611 0.1661 0.044 Uiso 1 1 calc R U . . .
C34 C 0.8698(7) 0.3074(6) 0.2074(4) 0.0343(18) Uani 1 1 d . U . . .
C35 C 0.8905(7) 0.2914(6) 0.2551(4) 0.0348(18) Uani 1 1 d . U . . .
H35 H 0.9295 0.2599 0.2617 0.042 Uiso 1 1 calc R U . . .
C36 C 0.7903(7) 0.3697(6) 0.2828(5) 0.0387(19) Uani 1 1 d . U . . .
H36 H 0.7654 0.3915 0.3081 0.046 Uiso 1 1 calc R U . . .
C37 C 0.8504(7) 0.3245(5) 0.2928(4) 0.0332(18) Uani 1 1 d . U . . .
C38 C 0.8750(7) 0.3109(5) 0.3434(4) 0.0336(19) Uani 1 1 d . U . . .
C39 C 0.9112(7) 0.2726(5) 0.1670(4) 0.032(2) Uani 1 1 d . U . . .
C40 C -0.0321(12) 0.1131(9) -0.0157(7) 0.081(3) Uani 1 1 d . U . . .
C41 C 0.0212(13) 0.0491(8) -0.0065(7) 0.090(4) Uani 1 1 d . U . . .
H41A H -0.0132 0.0140 -0.0154 0.135 Uiso 1 1 calc R U . . .
H41B H 0.0361 0.0461 0.0269 0.135 Uiso 1 1 calc R U . . .
H41C H 0.0722 0.0495 -0.0256 0.135 Uiso 1 1 calc R U . . .
C42 C -0.1083(16) 0.1808(12) -0.0681(9) 0.120(6) Uani 1 1 d . U . . .
H42A H -0.1295 0.1814 -0.1005 0.180 Uiso 1 1 calc R U . . .
H42B H -0.0688 0.2144 -0.0636 0.180 Uiso 1 1 calc R U . . .
H42C H -0.1550 0.1854 -0.0460 0.180 Uiso 1 1 calc R U . . .
C43 C -0.0660(15) 0.0690(11) -0.0937(8) 0.115(5) Uani 1 1 d . U . . .
H43A H -0.0118 0.0659 -0.1094 0.172 Uiso 1 1 calc R U . . .
H43B H -0.1095 0.0773 -0.1171 0.172 Uiso 1 1 calc R U . . .
H43C H -0.0784 0.0306 -0.0775 0.172 Uiso 1 1 calc R U . . .
C44 C -0.1356(10) 0.0709(8) 0.1519(6) 0.071(4) Uani 1 1 d . U . . .
H44A H -0.1424 0.1133 0.1622 0.106 Uiso 1 1 calc R U . . .
H44B H -0.1496 0.0434 0.1779 0.106 Uiso 1 1 calc R U . . .
H44C H -0.1728 0.0629 0.1252 0.106 Uiso 1 1 calc R U . . .
C45 C -0.0463(10) 0.0604(6) 0.1371(6) 0.061(3) Uani 1 1 d . U . . .
C46 C -0.0607(13) -0.0475(8) 0.1553(8) 0.092(5) Uani 1 1 d . U . . .
H46A H -0.1199 -0.0445 0.1470 0.137 Uiso 1 1 calc R U . . .
H46B H -0.0551 -0.0518 0.1895 0.137 Uiso 1 1 calc R U . . .
H46C H -0.0361 -0.0831 0.1397 0.137 Uiso 1 1 calc R U . . .
C47 C 0.0711(12) -0.0026(8) 0.1233(7) 0.084(4) Uani 1 1 d . U . . .
H47A H 0.0741 -0.0415 0.1063 0.126 Uiso 1 1 calc R U . . .
H47B H 0.1086 -0.0038 0.1505 0.126 Uiso 1 1 calc R U . . .
H47C H 0.0879 0.0306 0.1022 0.126 Uiso 1 1 calc R U . . .
C48 C 0.8254(6) 0.2077(5) 0.4579(4) 0.0297(18) Uani 1 1 d . U . . .
C49 C 0.7587(7) 0.1661(5) 0.4786(4) 0.0303(18) Uani 1 1 d . U . . .
C50 C 0.6850(7) 0.1892(5) 0.4993(4) 0.0306(17) Uani 1 1 d . U . . .
H50 H 0.6765 0.2320 0.5016 0.037 Uiso 1 1 calc R U . . .
C51 C 0.6248(7) 0.1488(5) 0.5164(4) 0.0315(18) Uani 1 1 d . U . . .
C52 C 0.6387(7) 0.0848(5) 0.5168(4) 0.0338(18) Uani 1 1 d . U . . .
H52 H 0.5976 0.0580 0.5291 0.041 Uiso 1 1 calc R U . . .
C53 C 0.7137(7) 0.0619(5) 0.4988(5) 0.0351(18) Uani 1 1 d . U . . .
C54 C 0.7730(7) 0.1015(5) 0.4789(4) 0.0332(18) Uani 1 1 d . U . . .
H54 H 0.8228 0.0854 0.4657 0.040 Uiso 1 1 calc R U . . .
C55 C 0.7298(7) -0.0056(5) 0.4999(4) 0.0343(19) Uani 1 1 d . U . . .
C56 C 0.5407(6) 0.1735(5) 0.5361(4) 0.0281(19) Uani 1 1 d . U . . .

loop_
_atom_site_aniso_label
_atom_site_aniso_U_11
_atom_site_aniso_U_22
_atom_site_aniso_U_33
_atom_site_aniso_U_23
_atom_site_aniso_U_13
_atom_site_aniso_U_12
Eu1 0.0206(2) 0.0180(3) 0.0305(3) -0.0004(2) -0.0005(2) 0.0010(2)
Eu2 0.0195(2) 0.0180(3) 0.0398(3) -0.0035(2) 0.0046(2) -0.0022(2)
Zn1 0.0290(7) 0.0348(8) 0.0686(10) 0.0010(6) 0.0029(7) 0.0001(6)
Zn2 0.0220(6) 0.0150(6) 0.0331(7) -0.0020(5) 0.0001(5) -0.0002(5)
Zn3 0.0201(6) 0.0150(6) 0.0385(7) 0.0044(5) 0.0011(5) -0.0003(5)
N1S 0.209(15) 0.137(14) 0.222(16) 0.013(13) 0.005(14) -0.006(12)
N1 0.109(8) 0.056(6) 0.130(7) -0.020(6) 0.006(7) -0.007(7)
N2S 0.129(8) 0.112(8) 0.154(8) 0.012(8) -0.022(7) -0.033(7)
N2 0.067(6) 0.148(8) 0.082(7) 0.011(7) 0.014(6) 0.055(6)
N3 0.027(3) 0.020(4) 0.058(4) 0.005(3) 0.009(3) 0.003(3)
N3S 0.113(10) 0.165(12) 0.193(12) 0.008(10) 0.000(10) 0.004(9)
N4 0.028(4) 0.017(4) 0.050(5) 0.000(4) 0.008(4) 0.004(3)
N4S 0.141(10) 0.189(12) 0.208(13) 0.025(11) -0.029(11) -0.044(11)
N5 0.032(4) 0.019(4) 0.060(5) -0.001(4) 0.012(4) 0.003(3)
N6 0.031(4) 0.023(4) 0.059(4) -0.001(4) 0.013(4) 0.003(3)
N7 0.056(4) 0.062(5) 0.068(5) -0.018(4) 0.013(4) -0.021(4)
N8 0.064(4) 0.073(5) 0.079(5) -0.021(4) 0.012(4) -0.023(4)
N9 0.050(4) 0.058(4) 0.065(5) -0.012(4) 0.009(4) -0.015(4)
N10 0.043(4) 0.053(4) 0.061(4) -0.008(4) 0.010(4) -0.012(4)
N11 0.089(7) 0.109(7) 0.094(6) -0.021(6) 0.007(6) -0.023(6)
N12 0.045(4) 0.050(4) 0.047(4) 0.001(4) -0.003(4) 0.016(4)
N13 0.043(4) 0.052(4) 0.058(4) 0.003(4) -0.001(4) 0.009(4)
N14 0.058(5) 0.062(5) 0.055(5) 0.009(4) -0.001(4) 0.027(4)
N15 0.051(4) 0.062(5) 0.052(4) 0.004(4) -0.001(4) 0.026(4)
N16 0.104(8) 0.104(8) 0.090(7) -0.025(6) 0.005(7) 0.002(7)
N17 0.092(6) 0.032(5) 0.084(7) 0.013(5) 0.020(6) -0.011(5)
N18 0.039(4) 0.016(4) 0.052(4) 0.002(3) 0.019(3) 0.003(3)
N19 0.035(4) 0.017(4) 0.054(5) 0.005(4) 0.016(4) 0.000(3)
N20 0.045(4) 0.021(4) 0.065(5) 0.004(4) 0.024(4) 0.006(4)
N21 0.047(4) 0.024(4) 0.065(5) 0.005(4) 0.029(4) 0.005(4)
O1 0.043(4) 0.047(4) 0.036(4) -0.002(3) 0.003(3) -0.014(4)
O1S 0.176(14) 0.140(14) 0.202(15) -0.001(12) 0.016(13) 0.004(11)
O2 0.038(4) 0.039(4) 0.039(4) 0.002(3) 0.003(3) -0.009(3)
O2S 0.136(9) 0.119(9) 0.158(9) 0.009(8) -0.053(8) -0.023(8)
O3S 0.118(10) 0.157(12) 0.186(11) 0.023(10) -0.002(9) 0.014(9)
O3 0.048(4) 0.087(6) 0.069(5) 0.013(5) 0.013(4) 0.032(4)
O4S 0.136(9) 0.174(11) 0.231(12) 0.029(10) -0.050(10) -0.037(10)
O4 0.069(4) 0.038(4) 0.066(4) -0.016(3) 0.008(4) -0.004(4)
O5 0.046(5) 0.049(5) 0.049(5) 0.017(4) -0.004(4) 0.014(4)
O6 0.045(4) 0.041(4) 0.043(4) 0.003(3) -0.003(3) -0.009(3)
O7 0.040(3) 0.045(4) 0.048(4) -0.002(3) -0.001(3) -0.012(3)
O8 0.030(3) 0.024(3) 0.052(4) 0.001(3) 0.009(3) 0.000(3)
O9 0.031(3) 0.034(3) 0.060(4) 0.000(3) 0.017(3) 0.000(3)
O10 0.032(3) 0.027(3) 0.048(4) 0.007(3) 0.007(3) -0.005(3)
O11 0.029(3) 0.035(4) 0.059(4) 0.002(3) 0.011(3) 0.000(3)
O12 0.086(6) 0.070(5) 0.123(7) 0.026(5) -0.011(6) -0.007(5)
O13 0.079(4) 0.077(4) 0.085(4) -0.010(4) -0.005(4) -0.018(4)
O14 0.036(4) 0.029(4) 0.047(4) -0.005(3) 0.001(3) 0.007(3)
O15 0.045(4) 0.031(4) 0.036(4) -0.005(3) 0.003(3) 0.010(3)
O16 0.030(4) 0.050(5) 0.058(5) -0.019(4) 0.004(3) -0.014(4)
O17 0.067(5) 0.073(5) 0.077(5) -0.035(4) 0.013(4) -0.011(4)
O18 0.069(4) 0.032(3) 0.080(4) 0.009(3) 0.030(4) -0.003(4)
O19 0.042(3) 0.040(3) 0.044(4) 0.006(3) 0.004(3) 0.013(3)
O20 0.049(4) 0.041(4) 0.037(3) -0.006(3) 0.002(3) 0.016(3)
O21 0.040(3) 0.024(3) 0.052(4) 0.001(3) 0.013(3) -0.001(3)
O22 0.029(3) 0.023(3) 0.049(3) 0.005(3) 0.007(3) 0.001(3)
O23 0.036(4) 0.026(3) 0.040(4) -0.010(3) 0.004(3) 0.002(3)
O24 0.035(3) 0.026(3) 0.054(4) -0.001(3) 0.014(3) -0.001(3)
C1S 0.208(16) 0.144(15) 0.230(17) 0.009(13) 0.012(14) 0.006(13)
C1 0.074(7) 0.150(11) 0.083(10) 0.004(9) 0.005(8) 0.064(8)
C2S 0.210(16) 0.141(15) 0.222(18) 0.021(14) 0.006(15) 0.016(13)
C2 0.105(9) 0.131(10) 0.099(10) 0.008(10) 0.011(9) 0.040(8)
C3S 0.222(17) 0.150(15) 0.220(17) 0.016(14) 0.009(15) 0.005(14)
C3 0.056(6) 0.127(8) 0.069(7) 0.019(7) 0.014(6) 0.038(6)
C4S 0.205(17) 0.146(15) 0.221(18) 0.011(14) 0.019(15) 0.005(14)
C4 0.076(8) 0.152(10) 0.084(9) 0.009(10) 0.003(8) 0.008(8)
C5S 0.123(8) 0.109(8) 0.141(8) 0.008(8) -0.022(7) -0.035(7)
C5 0.132(11) 0.111(10) 0.103(8) -0.024(8) 0.026(10) -0.024(10)
C6S 0.135(11) 0.128(11) 0.147(9) 0.005(10) -0.028(9) -0.040(10)
C6 0.088(7) 0.060(6) 0.104(7) -0.017(5) 0.010(7) -0.005(6)
C7S 0.141(11) 0.134(12) 0.158(12) 0.014(11) -0.038(10) -0.018(10)
C7 0.116(10) 0.081(8) 0.113(8) 0.009(7) 0.011(9) -0.018(9)
C8S 0.123(10) 0.116(10) 0.143(9) 0.011(9) -0.023(9) -0.034(9)
C8 0.135(11) 0.071(8) 0.150(10) -0.038(8) 0.024(11) -0.007(10)
C9 0.031(4) 0.043(5) 0.040(5) -0.005(4) 0.004(4) -0.007(4)
C9S 0.150(14) 0.183(15) 0.191(14) -0.002(12) -0.004(13) 0.007(13)
C10 0.032(4) 0.039(4) 0.039(4) 0.000(4) 0.001(3) -0.008(3)
C10S 0.118(11) 0.158(12) 0.193(11) 0.013(10) -0.012(10) 0.010(9)
C11 0.039(4) 0.045(4) 0.045(4) -0.006(4) 0.001(3) -0.011(3)
C11S 0.125(12) 0.175(14) 0.212(14) 0.008(12) -0.007(12) -0.008(11)
C12 0.036(4) 0.045(4) 0.049(4) -0.007(4) 0.004(3) -0.013(3)
C12S 0.140(10) 0.164(11) 0.200(11) 0.014(10) -0.018(10) -0.005(10)
C13 0.037(4) 0.042(4) 0.043(4) -0.001(4) 0.004(3) -0.011(3)
C13S 0.139(10) 0.185(12) 0.213(12) 0.016(10) -0.029(10) -0.037(10)
C14 0.031(4) 0.038(4) 0.041(4) 0.001(3) -0.003(3) -0.009(3)
C14S 0.140(11) 0.190(13) 0.234(14) 0.010(12) -0.033(11) -0.030(12)
C15 0.028(4) 0.039(4) 0.042(4) 0.001(4) -0.002(3) -0.010(4)
C15S 0.141(11) 0.201(13) 0.213(14) 0.023(12) -0.023(12) -0.017(12)
C16 0.028(4) 0.037(4) 0.041(4) -0.002(4) 0.003(3) -0.006(3)
C16S 0.137(12) 0.192(14) 0.212(15) 0.013(13) -0.046(13) -0.034(12)
C17 0.027(3) 0.024(3) 0.046(4) -0.001(4) 0.006(3) -0.002(3)
C18 0.024(3) 0.022(3) 0.042(4) 0.003(3) 0.009(3) -0.003(3)
C19 0.025(3) 0.022(3) 0.049(4) -0.001(3) 0.010(3) -0.002(3)
C20 0.027(3) 0.024(3) 0.047(4) 0.002(3) 0.008(3) -0.002(3)
C21 0.023(3) 0.024(3) 0.047(4) 0.004(3) 0.010(3) 0.000(3)
C22 0.026(3) 0.023(4) 0.043(4) 0.003(3) 0.009(3) -0.002(3)
C23 0.024(3) 0.022(3) 0.042(4) 0.003(3) 0.008(3) -0.003(3)
C24 0.025(4) 0.023(4) 0.045(4) 0.002(3) 0.012(3) 0.001(3)
C25 0.025(4) 0.029(4) 0.041(4) -0.001(4) 0.005(4) -0.003(4)
C26 0.044(4) 0.050(4) 0.052(4) -0.009(4) 0.003(4) -0.014(4)
C27 0.076(6) 0.096(6) 0.085(6) -0.019(6) 0.006(6) -0.021(6)
C28 0.108(10) 0.106(9) 0.094(10) -0.004(8) 0.005(9) 0.004(8)
C29 0.108(9) 0.115(9) 0.124(9) -0.006(8) 0.006(9) 0.006(8)
C30 0.100(10) 0.109(10) 0.094(9) -0.012(8) 0.025(8) -0.014(9)
C31 0.039(4) 0.043(4) 0.043(4) 0.005(4) -0.001(4) 0.012(4)
C32 0.039(4) 0.043(4) 0.040(4) 0.002(4) -0.002(3) 0.008(4)
C33 0.036(4) 0.038(4) 0.037(4) 0.001(3) -0.001(3) 0.013(3)
C34 0.034(4) 0.034(4) 0.036(4) -0.002(3) -0.001(3) 0.006(3)
C35 0.034(4) 0.033(4) 0.037(3) -0.002(3) 0.000(3) 0.007(3)
C36 0.038(4) 0.040(4) 0.038(4) -0.002(3) 0.000(3) 0.013(3)
C37 0.033(4) 0.033(4) 0.034(4) -0.002(3) 0.004(3) 0.007(3)
C38 0.033(4) 0.031(4) 0.036(4) 0.001(3) 0.002(3) 0.008(4)
C39 0.028(4) 0.033(4) 0.035(4) -0.005(4) 0.000(4) 0.004(4)
C40 0.084(7) 0.083(6) 0.075(6) -0.025(5) 0.013(6) -0.006(6)
C41 0.093(8) 0.083(8) 0.093(8) -0.015(7) -0.005(8) -0.008(7)
C42 0.123(12) 0.127(11) 0.109(11) -0.004(10) 0.003(10) 0.014(10)
C43 0.122(11) 0.129(10) 0.093(10) -0.034(9) 0.008(9) -0.015(10)
C44 0.069(7) 0.057(8) 0.086(9) 0.011(7) 0.017(7) -0.016(6)
C45 0.079(6) 0.029(5) 0.075(7) 0.007(5) 0.022(6) -0.006(5)
C46 0.110(10) 0.045(7) 0.120(10) 0.018(8) 0.024(9) -0.019(8)
C47 0.093(8) 0.053(8) 0.106(9) 0.011(8) 0.038(8) 0.009(7)
C48 0.026(3) 0.019(3) 0.044(4) 0.003(4) 0.005(3) 0.004(3)
C49 0.028(3) 0.019(3) 0.044(4) 0.000(3) 0.010(3) 0.002(3)
C50 0.029(3) 0.017(3) 0.046(4) -0.002(3) 0.006(3) 0.000(3)
C51 0.031(3) 0.019(4) 0.044(4) -0.004(3) 0.009(3) 0.000(3)
C52 0.033(4) 0.020(3) 0.048(4) 0.000(3) 0.013(3) 0.004(3)
C53 0.034(3) 0.020(3) 0.051(4) 0.001(3) 0.016(3) 0.003(3)
C54 0.032(4) 0.018(3) 0.050(4) 0.000(3) 0.016(3) 0.002(3)
C55 0.031(4) 0.019(4) 0.052(4) 0.001(3) 0.018(4) 0.001(3)
C56 0.029(4) 0.019(4) 0.036(4) -0.004(4) 0.007(3) 0.006(3)

loop_
_atom_type_symbol
_atom_type_description
_atom_type_scat_dispersion_real
_atom_type_scat_dispersion_imag
_atom_type_scat_source
C C 0.0033 0.0016 'International Tables Vol C Tables 4.2.6.8 and 6.1.1.4'
H H 0.0000 0.0000 'International Tables Vol C Tables 4.2.6.8 and 6.1.1.4'
N N 0.0061 0.0033 'International Tables Vol C Tables 4.2.6.8 and 6.1.1.4'
O O 0.0106 0.0060 'International Tables Vol C Tables 4.2.6.8 and 6.1.1.4'
Zn Zn 0.2839 1.4301 'International Tables Vol C Tables 4.2.6.8 and 6.1.1.4'
Eu Eu -0.1578 3.6682 'International Tables Vol C Tables 4.2.6.8 and 6.1.1.4'

loop_
_geom_angle_atom_site_label_1
_geom_angle_atom_site_label_2
_geom_angle_atom_site_label_3
_geom_angle
_geom_angle_site_symmetry_1
_geom_angle_site_symmetry_3
_geom_angle_publ_flag
O19 Eu1 O4 96.9(3) . . ?
O19 Eu1 O23 91.1(3) . 4_556 ?
O4 Eu1 O23 157.9(3) . 4_556 ?
O19 Eu1 O3 148.0(3) . . ?
O4 Eu1 O3 83.4(4) . . ?
O23 Eu1 O3 100.5(3) 4_556 . ?
O19 Eu1 O22 73.3(3) . . ?
O4 Eu1 O22 81.0(3) . . ?
O23 Eu1 O22 81.6(3) 4_556 . ?
O3 Eu1 O22 137.7(3) . . ?
O19 Eu1 O5 141.3(3) . . ?
O4 Eu1 O5 83.1(3) . . ?
O23 Eu1 O5 77.8(3) 4_556 . ?
O3 Eu1 O5 70.7(3) . . ?
O22 Eu1 O5 68.5(3) . . ?
O19 Eu1 O1 75.0(3) . 1_655 ?
O4 Eu1 O1 128.9(3) . 1_655 ?
O23 Eu1 O1 73.0(3) 4_556 1_655 ?
O3 Eu1 O1 80.0(3) . 1_655 ?
O22 Eu1 O1 138.6(3) . 1_655 ?
O5 Eu1 O1 133.6(3) . 1_655 ?
O19 Eu1 O2 73.3(3) . 1_655 ?
O4 Eu1 O2 77.3(3) . 1_655 ?
O23 Eu1 O2 124.8(3) 4_556 1_655 ?
O3 Eu1 O2 75.6(3) . 1_655 ?
O22 Eu1 O2 137.2(3) . 1_655 ?
O5 Eu1 O2 142.6(3) . 1_655 ?
O1 Eu1 O2 51.9(3) 1_655 1_655 ?
O19 Eu1 C9 71.1(3) . 1_655 ?
O4 Eu1 C9 103.0(3) . 1_655 ?
O23 Eu1 C9 99.1(3) 4_556 1_655 ?
O3 Eu1 C9 77.6(4) . 1_655 ?
O22 Eu1 C9 144.3(3) . 1_655 ?
O5 Eu1 C9 146.9(3) . 1_655 ?
O1 Eu1 C9 26.2(3) 1_655 1_655 ?
O2 Eu1 C9 25.7(3) 1_655 1_655 ?
O19 Eu1 H1O 126.7(15) . . ?
O4 Eu1 H1O 98(2) . . ?
O23 Eu1 H1O 61.6(19) 4_556 . ?
O3 Eu1 H1O 84.7(16) . . ?
O22 Eu1 H1O 59(2) . . ?
O5 Eu1 H1O 19.0(13) . . ?
O1 Eu1 H1O 128(2) 1_655 . ?
O2 Eu1 H1O 160.0(14) 1_655 . ?
C9 Eu1 H1O 151(2) 1_655 . ?
O10 Eu2 O18 156.1(3) 4_455 . ?
O10 Eu2 O7 88.6(3) 4_455 . ?
O18 Eu2 O7 103.3(3) . . ?
O10 Eu2 O9 80.0(3) 4_455 . ?
O18 Eu2 O9 84.2(3) . . ?
O7 Eu2 O9 71.3(3) . . ?
O10 Eu2 O16 89.0(3) 4_455 . ?
O18 Eu2 O16 92.2(4) . . ?
O7 Eu2 O16 146.0(3) . . ?
O9 Eu2 O16 141.2(3) . . ?
O10 Eu2 O17 76.7(3) 4_455 . ?
O18 Eu2 O17 81.2(4) . . ?
O7 Eu2 O17 141.8(3) . . ?
O9 Eu2 O17 71.5(3) . . ?
O16 Eu2 O17 69.8(3) . . ?
O10 Eu2 O14 127.4(3) 4_455 1_455 ?
O18 Eu2 O14 76.3(3) . 1_455 ?
O7 Eu2 O14 74.4(3) . 1_455 ?
O9 Eu2 O14 135.1(3) . 1_455 ?
O16 Eu2 O14 80.3(3) . 1_455 ?
O17 Eu2 O14 141.7(3) . 1_455 ?
O10 Eu2 O15 74.5(3) 4_455 1_455 ?
O18 Eu2 O15 128.4(3) . 1_455 ?
O7 Eu2 O15 74.6(3) . 1_455 ?
O9 Eu2 O15 137.5(3) . 1_455 ?
O16 Eu2 O15 72.1(3) . 1_455 ?
O17 Eu2 O15 132.1(3) . 1_455 ?
O14 Eu2 O15 53.0(3) 1_455 1_455 ?
O10 Eu2 C39 100.8(3) 4_455 1_455 ?
O18 Eu2 C39 102.6(3) . 1_455 ?
O7 Eu2 C39 72.0(3) . 1_455 ?
O9 Eu2 C39 143.2(3) . 1_455 ?
O16 Eu2 C39 75.2(3) . 1_455 ?
O17 Eu2 C39 145.0(3) . 1_455 ?
O14 Eu2 C39 26.6(3) 1_455 1_455 ?
O15 Eu2 C39 26.4(3) 1_455 1_455 ?
O10 Eu2 H4O 79(2) 4_455 . ?
O18 Eu2 H4O 94(3) . . ?
O7 Eu2 H4O 161(3) . . ?
O9 Eu2 H4O 119.5(11) . . ?
O16 Eu2 H4O 22.0(9) . . ?
O17 Eu2 H4O 48.7(14) . . ?
O14 Eu2 H4O 102.0(9) 1_455 . ?
O15 Eu2 H4O 88(2) 1_455 . ?
C39 Eu2 H4O 96.3(13) 1_455 . ?
O12 Zn1 O13 100.5(6) . . ?
O12 Zn1 N9 118.4(6) . . ?
O13 Zn1 N9 104.8(5) . . ?
O12 Zn1 N13 106.5(6) . . ?
O13 Zn1 N13 112.0(5) . . ?
N9 Zn1 N13 113.9(5) . . ?
O12 Zn1 H5O 27.7(9) . . ?
O13 Zn1 H5O 80(3) . . ?
N9 Zn1 H5O 106(4) . . ?
N13 Zn1 H5O 132(2) . . ?
O12 Zn1 H6O 27(3) . . ?
O13 Zn1 H6O 127(3) . . ?
N9 Zn1 H6O 101(6) . . ?
N13 Zn1 H6O 99(6) . . ?
H5O Zn1 H6O 48(3) . . ?
O21 Zn2 O24 121.3(3) . 4_556 ?
O21 Zn2 O20 113.4(4) . . ?
O24 Zn2 O20 112.3(4) 4_556 . ?
O21 Zn2 N4 99.2(3) . 3_655 ?
O24 Zn2 N4 106.9(3) 4_556 3_655 ?
O20 Zn2 N4 100.2(4) . 3_655 ?
O6 Zn3 O8 108.5(4) . . ?
O6 Zn3 O11 109.2(4) . 4_455 ?
O8 Zn3 O11 132.5(3) . 4_455 ?
O6 Zn3 N19 103.0(4) . 3_655 ?
O8 Zn3 N19 103.0(3) . 3_655 ?
O11 Zn3 N19 95.7(4) 4_455 3_655 ?
C1S N1S C3S 128(3) . . ?
C1S N1S C4S 113.4(18) . . ?
C3S N1S C4S 118(3) . . ?
C6 N1 C8 141(2) . . ?
C6 N1 C7 106.9(16) . . ?
C8 N1 C7 112.2(16) . . ?
C5S N2S C7S 130.2(19) . . ?
C5S N2S C8S 107.4(19) . . ?
C7S N2S C8S 122(2) . . ?
C3 N2 C1 141(2) . . ?
C3 N2 C2 101.8(17) . . ?
C1 N2 C2 117.2(16) . . ?
N4 N3 C24 105.0(9) . . ?
C10S N3S C11S 126(2) . . ?
C10S N3S C12S 113(2) . . ?
C11S N3S C12S 121(3) . . ?
N5 N4 N3 109.7(9) . . ?
N5 N4 Zn2 123.2(7) . 3_645 ?
N3 N4 Zn2 126.5(7) . 3_645 ?
C13S N4S C15S 103(2) . . ?
C13S N4S C16S 124(2) . . ?
C15S N4S C16S 133(3) . . ?
N4 N5 N6 108.7(9) . . ?
N5 N6 C24 106.7(9) . . ?
N8 N7 C26 104.4(12) . . ?
N9 N8 N7 109.8(12) . . ?
N8 N9 N10 109.7(11) . . ?
N8 N9 Zn1 118.9(10) . . ?
N10 N9 Zn1 130.5(9) . . ?
C26 N10 N9 104.1(12) . . ?
C27 N11 C30 129(2) . . ?
C27 N11 C29 113(2) . . ?
C30 N11 C29 116.9(17) . . ?
C31 N12 N13 104.5(11) . . ?
N14 N13 N12 111.5(11) . . ?
N14 N13 Zn1 123.1(9) . . ?
N12 N13 Zn1 125.4(9) . . ?
N13 N14 N15 107.5(11) . . ?
C31 N15 N14 106.3(11) . . ?
C40 N16 C43 123(2) . . ?
C40 N16 C42 115.0(18) . . ?
C43 N16 C42 121.5(19) . . ?
C45 N17 C46 127.2(16) . . ?
C45 N17 C47 118.5(13) . . ?
C46 N17 C47 114.2(14) . . ?
N19 N18 C55 105.6(9) . . ?
N20 N19 N18 109.7(9) . . ?
N20 N19 Zn3 127.4(7) . 3_645 ?
N18 N19 Zn3 122.5(7) . 3_645 ?
N19 N20 N21 108.2(9) . . ?
C55 N21 N20 106.1(9) . . ?
C9 O1 Eu1 92.9(7) . 1_455 ?
C9 O2 Eu1 92.1(7) . 1_455 ?
C3 O3 Eu1 159.5(14) . . ?
C6 O4 Eu1 152.7(12) . . ?
Eu1 O5 H1O 104(7) . . ?
Eu1 O5 H2O 128(8) . . ?
H1O O5 H2O 103(3) . . ?
C16 O6 Zn3 122.6(8) . . ?
C16 O7 Eu2 157.2(8) . . ?
C17 O8 Zn3 131.3(7) . . ?
C17 O9 Eu2 146.7(8) . . ?
C25 O10 Eu2 142.7(7) . 4 ?
C25 O11 Zn3 110.8(7) . 4 ?
Zn1 O12 H5O 80(5) . . ?
Zn1 O12 H6O 40(10) . . ?
H5O O12 H6O 103(3) . . ?
C27 O13 Zn1 125.6(11) . . ?
C39 O14 Eu2 92.5(7) . 1_655 ?
C39 O15 Eu2 91.6(7) . 1_655 ?
Eu2 O16 H3O 138(8) . . ?
Eu2 O16 H4O 88(7) . . ?
H3O O16 H4O 104(3) . . ?
C40 O17 Eu2 164.0(13) . . ?
C45 O18 Eu2 141.6(10) . . ?
C38 O19 Eu1 161.4(8) . . ?
C38 O20 Zn2 122.3(8) . . ?
C48 O21 Zn2 132.0(7) . . ?
C48 O22 Eu1 147.7(7) . . ?
C56 O23 Eu1 144.8(7) . 4_456 ?
C56 O24 Zn2 120.8(6) . 4_456 ?
O1S C1S N1S 105(2) . . ?
O1S C1S C2S 155(3) . . ?
N1S C1S C2S 96(2) . . ?
N2 C1 H1A 109.5 . . ?
N2 C1 H1B 109.5 . . ?
H1A C1 H1B 109.5 . . ?
N2 C1 H1C 109.5 . . ?
H1A C1 H1C 109.5 . . ?
H1B C1 H1C 109.5 . . ?
C1S C2S H2SA 109.5 . . ?
C1S C2S H2SB 109.5 . . ?
H2SA C2S H2SB 109.5 . . ?
C1S C2S H2SC 109.5 . . ?
H2SA C2S H2SC 109.5 . . ?
H2SB C2S H2SC 109.5 . . ?
N2 C2 H2A 109.5 . . ?
N2 C2 H2B 109.5 . . ?
H2A C2 H2B 109.5 . . ?
N2 C2 H2C 109.5 . . ?
H2A C2 H2C 109.5 . . ?
H2B C2 H2C 109.5 . . ?
N1S C3S H3SA 109.5 . . ?
N1S C3S H3SB 109.5 . . ?
H3SA C3S H3SB 109.5 . . ?
N1S C3S H3SC 109.5 . . ?
H3SA C3S H3SC 109.5 . . ?
H3SB C3S H3SC 109.5 . . ?
N2 C3 O3 137(2) . . ?
N2 C3 C4 101.7(17) . . ?
O3 C3 C4 121.4(18) . . ?
N1S C4S H4SA 109.5 . . ?
N1S C4S H4SB 109.5 . . ?
H4SA C4S H4SB 109.5 . . ?
N1S C4S H4SC 109.5 . . ?
H4SA C4S H4SC 109.5 . . ?
H4SB C4S H4SC 109.5 . . ?
C3 C4 H4A 109.5 . . ?
C3 C4 H4B 109.5 . . ?
H4A C4 H4B 109.5 . . ?
C3 C4 H4C 109.5 . . ?
H4A C4 H4C 109.5 . . ?
H4B C4 H4C 109.5 . . ?
O2S C5S N2S 115(2) . . ?
O2S C5S C6S 147(2) . . ?
N2S C5S C6S 97.9(17) . . ?
C6 C5 H5A 109.5 . . ?
C6 C5 H5B 109.5 . . ?
H5A C5 H5B 109.5 . . ?
C6 C5 H5C 109.5 . . ?
H5A C5 H5C 109.5 . . ?
H5B C5 H5C 109.5 . . ?
C5S C6S H6SA 109.5 . . ?
C5S C6S H6SB 109.5 . . ?
H6SA C6S H6SB 109.5 . . ?
C5S C6S H6SC 109.5 . . ?
H6SA C6S H6SC 109.5 . . ?
H6SB C6S H6SC 109.5 . . ?
O4 C6 N1 134(2) . . ?
O4 C6 C5 123.2(17) . . ?
N1 C6 C5 103.3(17) . . ?
N2S C7S H7SA 109.5 . . ?
N2S C7S H7SB 109.5 . . ?
H7SA C7S H7SB 109.5 . . ?
N2S C7S H7SC 109.5 . . ?
H7SA C7S H7SC 109.5 . . ?
H7SB C7S H7SC 109.5 . . ?
N1 C7 H7A 109.5 . . ?
N1 C7 H7B 109.5 . . ?
H7A C7 H7B 109.5 . . ?
N1 C7 H7C 109.5 . . ?
H7A C7 H7C 109.5 . . ?
H7B C7 H7C 109.5 . . ?
N2S C8S H8SA 109.5 . . ?
N2S C8S H8SB 109.5 . . ?
H8SA C8S H8SB 109.5 . . ?
N2S C8S H8SC 109.5 . . ?
H8SA C8S H8SC 109.5 . . ?
H8SB C8S H8SC 109.5 . . ?
N1 C8 H8A 109.5 . . ?
N1 C8 H8B 109.5 . . ?
H8A C8 H8B 109.5 . . ?
N1 C8 H8C 109.5 . . ?
H8A C8 H8C 109.5 . . ?
H8B C8 H8C 109.5 . . ?
O2 C9 O1 122.8(11) . . ?
O2 C9 C10 119.0(11) . . ?
O1 C9 C10 118.2(11) . . ?
O2 C9 Eu1 62.1(6) . 1_455 ?
O1 C9 Eu1 60.9(6) . 1_455 ?
C10 C9 Eu1 175.9(9) . 1_455 ?
C10S C9S H9S1 109.5 . . ?
C10S C9S H9S2 109.5 . . ?
H9S1 C9S H9S2 109.5 . . ?
C10S C9S H9S3 109.5 . . ?
H9S1 C9S H9S3 109.5 . . ?
H9S2 C9S H9S3 109.5 . . ?
C11 C10 C14 121.1(11) . . ?
C11 C10 C9 119.0(11) . . ?
C14 C10 C9 119.9(11) . . ?
O3S C10S N3S 117(2) . . ?
O3S C10S C9S 132(3) . . ?
N3S C10S C9S 110(2) . . ?
C10 C11 C12 120.4(12) . . ?
C10 C11 H11 119.8 . . ?
C12 C11 H11 119.8 . . ?
N3S C11S H11A 109.5 . . ?
N3S C11S H11B 109.5 . . ?
H11A C11S H11B 109.5 . . ?
N3S C11S H11C 109.5 . . ?
H11A C11S H11C 109.5 . . ?
H11B C11S H11C 109.5 . . ?
C13 C12 C11 118.0(12) . . ?
C13 C12 C26 121.0(12) . . ?
C11 C12 C26 120.9(12) . . ?
N3S C12S H12A 109.5 . . ?
N3S C12S H12B 109.5 . . ?
H12A C12S H12B 109.5 . . ?
N3S C12S H12C 109.5 . . ?
H12A C12S H12C 109.5 . . ?
H12B C12S H12C 109.5 . . ?
C12 C13 C15 121.7(12) . . ?
C12 C13 H13 119.2 . . ?
C15 C13 H13 119.2 . . ?
O4S C13S N4S 113(3) . . ?
O4S C13S C14S 130(3) . . ?
N4S C13S C14S 109(2) . . ?
C10 C14 C15 119.2(11) . . ?
C10 C14 H14 120.4 . . ?
C15 C14 H14 120.4 . . ?
C13S C14S H14A 109.5 . . ?
C13S C14S H14B 109.5 . . ?
H14A C14S H14B 109.5 . . ?
C13S C14S H14C 109.5 . . ?
H14A C14S H14C 109.5 . . ?
H14B C14S H14C 109.5 . . ?
C13 C15 C14 119.6(11) . . ?
C13 C15 C16 120.1(11) . . ?
C14 C15 C16 120.3(10) . . ?
N4S C15S H15A 109.5 . . ?
N4S C15S H15B 109.5 . . ?
H15A C15S H15B 109.5 . . ?
N4S C15S H15C 109.5 . . ?
H15A C15S H15C 109.5 . . ?
H15B C15S H15C 109.5 . . ?
O6 C16 O7 122.9(11) . . ?
O6 C16 C15 117.4(11) . . ?
O7 C16 C15 119.7(11) . . ?
N4S C16S H16A 109.5 . . ?
N4S C16S H16B 109.5 . . ?
H16A C16S H16B 109.5 . . ?
N4S C16S H16C 109.5 . . ?
H16A C16S H16C 109.5 . . ?
H16B C16S H16C 109.5 . . ?
O9 C17 O8 127.1(10) . . ?
O9 C17 C18 116.7(10) . . ?
O8 C17 C18 116.2(9) . . ?
C19 C18 C23 118.6(10) . . ?
C19 C18 C17 120.2(9) . . ?
C23 C18 C17 121.1(10) . . ?
C20 C19 C18 122.2(10) . . ?
C20 C19 H19 118.9 . . ?
C18 C19 H19 118.9 . . ?
C19 C20 C21 118.8(10) . . ?
C19 C20 C24 121.2(10) . . ?
C21 C20 C24 120.0(10) . . ?
C22 C21 C20 118.9(10) . . ?
C22 C21 H21 120.5 . . ?
C20 C21 H21 120.5 . . ?
C23 C22 C21 121.8(10) . . ?
C23 C22 C25 118.5(10) . . ?
C21 C22 C25 119.7(10) . . ?
C22 C23 C18 119.5(10) . . ?
C22 C23 H23 120.3 . . ?
C18 C23 H23 120.3 . . ?
N6 C24 N3 109.9(9) . . ?
N6 C24 C20 127.0(10) . . ?
N3 C24 C20 123.2(10) . . ?
O10 C25 O11 122.2(10) . . ?
O10 C25 C22 119.9(10) . . ?
O11 C25 C22 117.8(9) . . ?
N10 C26 N7 112.0(12) . . ?
N10 C26 C12 126.3(13) . . ?
N7 C26 C12 121.6(12) . . ?
N11 C27 O13 127(2) . . ?
N11 C27 C28 113(2) . . ?
O13 C27 C28 120.0(17) . . ?
C27 C28 H28A 109.5 . . ?
C27 C28 H28B 109.5 . . ?
H28A C28 H28B 109.5 . . ?
C27 C28 H28C 109.5 . . ?
H28A C28 H28C 109.5 . . ?
H28B C28 H28C 109.5 . . ?
N11 C29 H29A 109.5 . . ?
N11 C29 H29B 109.5 . . ?
H29A C29 H29B 109.5 . . ?
N11 C29 H29C 109.5 . . ?
H29A C29 H29C 109.5 . . ?
H29B C29 H29C 109.5 . . ?
N11 C30 H30A 109.5 . . ?
N11 C30 H30B 109.5 . . ?
H30A C30 H30B 109.5 . . ?
N11 C30 H30C 109.5 . . ?
H30A C30 H30C 109.5 . . ?
H30B C30 H30C 109.5 . . ?
N15 C31 N12 110.1(11) . . ?
N15 C31 C32 124.9(12) . . ?
N12 C31 C32 124.9(12) . . ?
C33 C32 C36 117.1(11) . . ?
C33 C32 C31 121.9(12) . . ?
C36 C32 C31 121.0(12) . . ?
C34 C33 C32 121.8(11) . . ?
C34 C33 H33 119.1 . . ?
C32 C33 H33 119.1 . . ?
C33 C34 C35 120.6(11) . . ?
C33 C34 C39 120.3(10) . . ?
C35 C34 C39 119.0(10) . . ?
C34 C35 C37 118.3(11) . . ?
C34 C35 H35 120.9 . . ?
C37 C35 H35 120.9 . . ?
C37 C36 C32 121.5(11) . . ?
C37 C36 H36 119.2 . . ?
C32 C36 H36 119.2 . . ?
C36 C37 C35 120.6(11) . . ?
C36 C37 C38 120.3(10) . . ?
C35 C37 C38 119.1(10) . . ?
O19 C38 O20 124.7(11) . . ?
O19 C38 C37 120.3(10) . . ?
O20 C38 C37 115.0(10) . . ?
O15 C39 O14 122.8(10) . . ?
O15 C39 C34 117.9(10) . . ?
O14 C39 C34 119.2(10) . . ?
O15 C39 Eu2 62.0(6) . 1_655 ?
O14 C39 Eu2 60.9(6) . 1_655 ?
C34 C39 Eu2 179.6(8) . 1_655 ?
O17 C40 N16 128(2) . . ?
O17 C40 C41 117.1(17) . . ?
N16 C40 C41 115.4(16) . . ?
C40 C41 H41A 109.5 . . ?
C40 C41 H41B 109.5 . . ?
H41A C41 H41B 109.5 . . ?
C40 C41 H41C 109.5 . . ?
H41A C41 H41C 109.5 . . ?
H41B C41 H41C 109.5 . . ?
N16 C42 H42A 109.5 . . ?
N16 C42 H42B 109.5 . . ?
H42A C42 H42B 109.5 . . ?
N16 C42 H42C 109.5 . . ?
H42A C42 H42C 109.5 . . ?
H42B C42 H42C 109.5 . . ?
N16 C43 H43A 109.5 . . ?
N16 C43 H43B 109.5 . . ?
H43A C43 H43B 109.5 . . ?
N16 C43 H43C 109.5 . . ?
H43A C43 H43C 109.5 . . ?
H43B C43 H43C 109.5 . . ?
C45 C44 H44A 109.5 . . ?
C45 C44 H44B 109.5 . . ?
H44A C44 H44B 109.5 . . ?
C45 C44 H44C 109.5 . . ?
H44A C44 H44C 109.5 . . ?
H44B C44 H44C 109.5 . . ?
N17 C45 O18 121.3(15) . . ?
N17 C45 C44 118.7(14) . . ?
O18 C45 C44 119.9(13) . . ?
N17 C46 H46A 109.5 . . ?
N17 C46 H46B 109.5 . . ?
H46A C46 H46B 109.5 . . ?
N17 C46 H46C 109.5 . . ?
H46A C46 H46C 109.5 . . ?
H46B C46 H46C 109.5 . . ?
N17 C47 H47A 109.5 . . ?
N17 C47 H47B 109.5 . . ?
H47A C47 H47B 109.5 . . ?
N17 C47 H47C 109.5 . . ?
H47A C47 H47C 109.5 . . ?
H47B C47 H47C 109.5 . . ?
O22 C48 O21 126.2(10) . . ?
O22 C48 C49 119.3(10) . . ?
O21 C48 C49 114.4(9) . . ?
C50 C49 C54 119.0(10) . . ?
C50 C49 C48 122.2(10) . . ?
C54 C49 C48 118.7(9) . . ?
C51 C50 C49 119.6(10) . . ?
C51 C50 H50 120.2 . . ?
C49 C50 H50 120.2 . . ?
C50 C51 C52 121.4(10) . . ?
C50 C51 C56 120.2(10) . . ?
C52 C51 C56 118.4(10) . . ?
C53 C52 C51 119.1(11) . . ?
C53 C52 H52 120.5 . . ?
C51 C52 H52 120.5 . . ?
C52 C53 C54 120.4(10) . . ?
C52 C53 C55 119.6(10) . . ?
C54 C53 C55 120.0(10) . . ?
C53 C54 C49 120.2(10) . . ?
C53 C54 H54 119.9 . . ?
C49 C54 H54 119.9 . . ?
N21 C55 N18 110.3(10) . . ?
N21 C55 C53 124.6(10) . . ?
N18 C55 C53 125.1(10) . . ?
O23 C56 O24 124.5(9) . . ?
O23 C56 C51 119.1(9) . . ?
O24 C56 C51 116.3(9) . . ?

loop_
_geom_bond_atom_site_label_1
_geom_bond_atom_site_label_2
_geom_bond_distance
_geom_bond_site_symmetry_2
_geom_bond_publ_flag
Eu1 O19 2.336(8) . ?
Eu1 O4 2.337(9) . ?
Eu1 O23 2.339(7) 4_556 ?
Eu1 O3 2.349(9) . ?
Eu1 O22 2.406(7) . ?
Eu1 O5 2.448(8) . ?
Eu1 O1 2.466(8) 1_655 ?
Eu1 O2 2.493(8) 1_655 ?
Eu1 C9 2.818(12) 1_655 ?
Eu1 H1O 2.83(10) . ?
Eu2 O10 2.328(7) 4_455 ?
Eu2 O18 2.334(8) . ?
Eu2 O7 2.367(8) . ?
Eu2 O9 2.375(7) . ?
Eu2 O16 2.389(8) . ?
Eu2 O17 2.416(10) . ?
Eu2 O14 2.449(8) 1_455 ?
Eu2 O15 2.472(8) 1_455 ?
Eu2 C39 2.800(11) 1_455 ?
Eu2 H4O 2.54(11) . ?
Zn1 O12 1.944(12) . ?
Zn1 O13 1.951(12) . ?
Zn1 N9 1.965(12) . ?
Zn1 N13 1.969(12) . ?
Zn1 H5O 2.02(8) . ?
Zn1 H6O 1.36(17) . ?
Zn2 O21 1.910(8) . ?
Zn2 O24 1.938(8) 4_556 ?
Zn2 O20 1.944(8) . ?
Zn2 N4 2.001(9) 3_655 ?
Zn3 O6 1.940(9) . ?
Zn3 O8 1.948(8) . ?
Zn3 O11 1.978(7) 4_455 ?
Zn3 N19 2.011(9) 3_655 ?
N1S C1S 1.472(14) . ?
N1S C3S 1.493(14) . ?
N1S C4S 1.505(13) . ?
N1 C6 1.20(2) . ?
N1 C8 1.42(2) . ?
N1 C7 1.58(2) . ?
N2S C5S 1.432(13) . ?
N2S C7S 1.476(13) . ?
N2S C8S 1.503(13) . ?
N2 C3 1.16(2) . ?
N2 C1 1.44(2) . ?
N2 C2 1.71(3) . ?
N3 N4 1.336(12) . ?
N3 C24 1.339(13) . ?
N3S C10S 1.476(14) . ?
N3S C11S 1.490(13) . ?
N3S C12S 1.494(13) . ?
N4 N5 1.315(12) . ?
N4 Zn2 2.001(9) 3_645 ?
N4S C13S 1.465(14) . ?
N4S C15S 1.470(14) . ?
N4S C16S 1.490(13) . ?
N5 N6 1.316(13) . ?
N6 C24 1.334(14) . ?
N7 N8 1.322(16) . ?
N7 C26 1.341(18) . ?
N8 N9 1.317(17) . ?
N9 N10 1.337(16) . ?
N10 C26 1.329(17) . ?
N11 C27 1.15(2) . ?
N11 C30 1.49(2) . ?
N11 C29 1.59(3) . ?
N12 C31 1.331(16) . ?
N12 N13 1.353(15) . ?
N13 N14 1.273(16) . ?
N14 N15 1.367(15) . ?
N15 C31 1.328(17) . ?
N16 C40 1.30(2) . ?
N16 C43 1.45(2) . ?
N16 C42 1.51(3) . ?
N17 C45 1.218(17) . ?
N17 C46 1.441(18) . ?
N17 C47 1.48(2) . ?
N18 N19 1.326(13) . ?
N18 C55 1.328(14) . ?
N19 N20 1.311(13) . ?
N19 Zn3 2.011(9) 3_645 ?
N20 N21 1.336(13) . ?
N21 C55 1.323(15) . ?
O1 C9 1.246(14) . ?
O1 Eu1 2.466(8) 1_455 ?
O1S C1S 1.194(13) . ?
O2 C9 1.224(14) . ?
O2 Eu1 2.494(8) 1_455 ?
O2S C5S 1.179(13) . ?
O3S C10S 1.194(13) . ?
O3 C3 1.204(18) . ?
O4S C13S 1.212(13) . ?
O4 C6 1.188(18) . ?
O5 H1O 0.948(14) . ?
O5 H2O 0.952(14) . ?
O6 C16 1.249(14) . ?
O7 C16 1.260(14) . ?
O8 C17 1.258(13) . ?
O9 C17 1.236(13) . ?
O10 C25 1.245(12) . ?
O10 Eu2 2.328(7) 4 ?
O11 C25 1.256(12) . ?
O11 Zn3 1.978(7) 4 ?
O12 H5O 0.952(14) . ?
O12 H6O 0.958(14) . ?
O13 C27 1.34(2) . ?
O14 C39 1.256(13) . ?
O14 Eu2 2.449(8) 1_655 ?
O15 C39 1.248(13) . ?
O15 Eu2 2.473(8) 1_655 ?
O16 H3O 0.952(14) . ?
O16 H4O 0.952(14) . ?
O17 C40 1.228(18) . ?
O18 C45 1.301(15) . ?
O19 C38 1.258(13) . ?
O20 C38 1.262(13) . ?
O21 C48 1.275(13) . ?
O22 C48 1.230(13) . ?
O23 C56 1.235(12) . ?
O23 Eu1 2.339(7) 4_456 ?
O24 C56 1.264(12) . ?
O24 Zn2 1.938(8) 4_456 ?
C1S C2S 1.528(14) . ?
C1 H1A 0.9600 . ?
C1 H1B 0.9600 . ?
C1 H1C 0.9600 . ?
C2S H2SA 0.9600 . ?
C2S H2SB 0.9600 . ?
C2S H2SC 0.9600 . ?
C2 H2A 0.9600 . ?
C2 H2B 0.9600 . ?
C2 H2C 0.9600 . ?
C3S H3SA 0.9600 . ?
C3S H3SB 0.9600 . ?
C3S H3SC 0.9600 . ?
C3 C4 1.56(3) . ?
C4S H4SA 0.9600 . ?
C4S H4SB 0.9600 . ?
C4S H4SC 0.9600 . ?
C4 H4A 0.9600 . ?
C4 H4B 0.9600 . ?
C4 H4C 0.9600 . ?
C5S C6S 1.519(13) . ?
C5 C6 1.64(3) . ?
C5 H5A 0.9600 . ?
C5 H5B 0.9600 . ?
C5 H5C 0.9600 . ?
C6S H6SA 0.9600 . ?
C6S H6SB 0.9600 . ?
C6S H6SC 0.9600 . ?
C7S H7SA 0.9600 . ?
C7S H7SB 0.9600 . ?
C7S H7SC 0.9600 . ?
C7 H7A 0.9600 . ?
C7 H7B 0.9600 . ?
C7 H7C 0.9600 . ?
C8S H8SA 0.9600 . ?
C8S H8SB 0.9600 . ?
C8S H8SC 0.9600 . ?
C8 H8A 0.9600 . ?
C8 H8B 0.9600 . ?
C8 H8C 0.9600 . ?
C9 C10 1.528(16) . ?
C9 Eu1 2.818(12) 1_455 ?
C9S C10S 1.529(14) . ?
C9S H9S1 0.9600 . ?
C9S H9S2 0.9600 . ?
C9S H9S3 0.9600 . ?
C10 C11 1.368(17) . ?
C10 C14 1.386(16) . ?
C11 C12 1.418(18) . ?
C11 H11 0.9300 . ?
C11S H11A 0.9600 . ?
C11S H11B 0.9600 . ?
C11S H11C 0.9600 . ?
C12 C13 1.375(18) . ?
C12 C26 1.463(18) . ?
C12S H12A 0.9600 . ?
C12S H12B 0.9600 . ?
C12S H12C 0.9600 . ?
C13 C15 1.392(16) . ?
C13 H13 0.9300 . ?
C13S C14S 1.541(14) . ?
C14 C15 1.395(16) . ?
C14 H14 0.9300 . ?
C14S H14A 0.9600 . ?
C14S H14B 0.9600 . ?
C14S H14C 0.9600 . ?
C15 C16 1.473(17) . ?
C15S H15A 0.9600 . ?
C15S H15B 0.9600 . ?
C15S H15C 0.9600 . ?
C16S H16A 0.9600 . ?
C16S H16B 0.9600 . ?
C16S H16C 0.9600 . ?
C17 C18 1.512(15) . ?
C18 C19 1.390(16) . ?
C18 C23 1.394(14) . ?
C19 C20 1.364(15) . ?
C19 H19 0.9300 . ?
C20 C21 1.406(14) . ?
C20 C24 1.458(15) . ?
C21 C22 1.385(15) . ?
C21 H21 0.9300 . ?
C22 C23 1.362(15) . ?
C22 C25 1.507(14) . ?
C23 H23 0.9300 . ?
C27 C28 1.59(3) . ?
C28 H28A 0.9600 . ?
C28 H28B 0.9600 . ?
C28 H28C 0.9600 . ?
C29 H29A 0.9600 . ?
C29 H29B 0.9600 . ?
C29 H29C 0.9600 . ?
C30 H30A 0.9600 . ?
C30 H30B 0.9600 . ?
C30 H30C 0.9600 . ?
C31 C32 1.419(17) . ?
C32 C33 1.411(17) . ?
C32 C36 1.414(18) . ?
C33 C34 1.380(16) . ?
C33 H33 0.9300 . ?
C34 C35 1.410(16) . ?
C34 C39 1.497(16) . ?
C35 C37 1.412(15) . ?
C35 H35 0.9300 . ?
C36 C37 1.383(16) . ?
C36 H36 0.9300 . ?
C37 C38 1.489(16) . ?
C39 Eu2 2.800(11) 1_655 ?
C40 C41 1.63(2) . ?
C41 H41A 0.9600 . ?
C41 H41B 0.9600 . ?
C41 H41C 0.9600 . ?
C42 H42A 0.9600 . ?
C42 H42B 0.9600 . ?
C42 H42C 0.9600 . ?
C43 H43A 0.9600 . ?
C43 H43B 0.9600 . ?
C43 H43C 0.9600 . ?
C44 C45 1.48(2) . ?
C44 H44A 0.9600 . ?
C44 H44B 0.9600 . ?
C44 H44C 0.9600 . ?
C46 H46A 0.9600 . ?
C46 H46B 0.9600 . ?
C46 H46C 0.9600 . ?
C47 H47A 0.9600 . ?
C47 H47B 0.9600 . ?
C47 H47C 0.9600 . ?
C48 C49 1.492(15) . ?
C49 C50 1.384(14) . ?
C49 C54 1.406(15) . ?
C50 C51 1.368(15) . ?
C50 H50 0.9300 . ?
C51 C52 1.391(15) . ?
C51 C56 1.525(14) . ?
C52 C53 1.370(15) . ?
C52 H52 0.9300 . ?
C53 C54 1.377(15) . ?
C53 C55 1.472(15) . ?
C54 H54 0.9300 . ?

loop_
_geom_torsion_atom_site_label_1
_geom_torsion_atom_site_label_2
_geom_torsion_atom_site_label_3
_geom_torsion_atom_site_label_4
_geom_torsion
_geom_torsion_site_symmetry_1
_geom_torsion_site_symmetry_2
_geom_torsion_site_symmetry_3
_geom_torsion_site_symmetry_4
_geom_torsion_publ_flag
C24 N3 N4 N5 0.6(13) . . . . ?
C24 N3 N4 Zn2 171.7(8) . . . 3_645 ?
N3 N4 N5 N6 -0.6(14) . . . . ?
Zn2 N4 N5 N6 -172.1(8) 3_645 . . . ?
N4 N5 N6 C24 0.4(13) . . . . ?
C26 N7 N8 N9 0.1(18) . . . . ?
N7 N8 N9 N10 0.3(19) . . . . ?
N7 N8 N9 Zn1 -170.2(10) . . . . ?
N8 N9 N10 C26 -0.6(17) . . . . ?
Zn1 N9 N10 C26 168.4(11) . . . . ?
C31 N12 N13 N14 -3.1(16) . . . . ?
C31 N12 N13 Zn1 175.4(9) . . . . ?
N12 N13 N14 N15 3.6(16) . . . . ?
Zn1 N13 N14 N15 -174.9(9) . . . . ?
N13 N14 N15 C31 -2.6(16) . . . . ?
C55 N18 N19 N20 -3.3(14) . . . . ?
C55 N18 N19 Zn3 -176.1(8) . . . 3_645 ?
N18 N19 N20 N21 3.6(14) . . . . ?
Zn3 N19 N20 N21 175.9(9) 3_645 . . . ?
N19 N20 N21 C55 -2.4(15) . . . . ?
C3S N1S C1S O1S 175(3) . . . . ?
C4S N1S C1S O1S -8(4) . . . . ?
C3S N1S C1S C2S 7(5) . . . . ?
C4S N1S C1S C2S -176(3) . . . . ?
C1 N2 C3 O3 -178(2) . . . . ?
C2 N2 C3 O3 5(3) . . . . ?
C1 N2 C3 C4 0(3) . . . . ?
C2 N2 C3 C4 -176.5(14) . . . . ?
Eu1 O3 C3 N2 164(2) . . . . ?
Eu1 O3 C3 C4 -14(4) . . . . ?
C7S N2S C5S O2S 179(2) . . . . ?
C8S N2S C5S O2S -2(3) . . . . ?
C7S N2S C5S C6S -3(3) . . . . ?
C8S N2S C5S C6S 176.1(18) . . . . ?
Eu1 O4 C6 N1 117(3) . . . . ?
Eu1 O4 C6 C5 -60(4) . . . . ?
C8 N1 C6 O4 177(3) . . . . ?
C7 N1 C6 O4 5(4) . . . . ?
C8 N1 C6 C5 -6(4) . . . . ?
C7 N1 C6 C5 -177.3(16) . . . . ?
Eu1 O2 C9 O1 5.3(13) 1_455 . . . ?
Eu1 O2 C9 C10 -175.5(10) 1_455 . . . ?
Eu1 O1 C9 O2 -5.3(13) 1_455 . . . ?
Eu1 O1 C9 C10 175.5(9) 1_455 . . . ?
O2 C9 C10 C11 -165.2(12) . . . . ?
O1 C9 C10 C11 14.1(17) . . . . ?
O2 C9 C10 C14 16.2(17) . . . . ?
O1 C9 C10 C14 -164.6(12) . . . . ?
C11S N3S C10S O3S -179(3) . . . . ?
C12S N3S C10S O3S 5(4) . . . . ?
C11S N3S C10S C9S 6(4) . . . . ?
C12S N3S C10S C9S -170(2) . . . . ?
C14 C10 C11 C12 -2(2) . . . . ?
C9 C10 C11 C12 179.6(12) . . . . ?
C10 C11 C12 C13 2(2) . . . . ?
C10 C11 C12 C26 179.8(12) . . . . ?
C11 C12 C13 C15 -1(2) . . . . ?
C26 C12 C13 C15 -178.6(12) . . . . ?
C15S N4S C13S O4S -13(4) . . . . ?
C16S N4S C13S O4S 171(3) . . . . ?
C15S N4S C13S C14S -166(3) . . . . ?
C16S N4S C13S C14S 18(5) . . . . ?
C11 C10 C14 C15 0.1(19) . . . . ?
C9 C10 C14 C15 178.8(11) . . . . ?
C12 C13 C15 C14 -0.6(19) . . . . ?
C12 C13 C15 C16 175.6(12) . . . . ?
C10 C14 C15 C13 1.1(18) . . . . ?
C10 C14 C15 C16 -175.2(11) . . . . ?
Zn3 O6 C16 O7 -4.1(16) . . . . ?
Zn3 O6 C16 C15 177.9(8) . . . . ?
Eu2 O7 C16 O6 -37(3) . . . . ?
Eu2 O7 C16 C15 140.8(17) . . . . ?
C13 C15 C16 O6 -6.3(17) . . . . ?
C14 C15 C16 O6 169.9(11) . . . . ?
C13 C15 C16 O7 175.7(11) . . . . ?
C14 C15 C16 O7 -8.1(17) . . . . ?
Eu2 O9 C17 O8 0(2) . . . . ?
Eu2 O9 C17 C18 178.8(10) . . . . ?
Zn3 O8 C17 O9 14.8(19) . . . . ?
Zn3 O8 C17 C18 -163.5(7) . . . . ?
O9 C17 C18 C19 8.5(17) . . . . ?
O8 C17 C18 C19 -173.1(11) . . . . ?
O9 C17 C18 C23 -173.2(11) . . . . ?
O8 C17 C18 C23 5.3(16) . . . . ?
C23 C18 C19 C20 0.0(19) . . . . ?
C17 C18 C19 C20 178.3(11) . . . . ?
C18 C19 C20 C21 2.0(19) . . . . ?
C18 C19 C20 C24 -176.5(11) . . . . ?
C19 C20 C21 C22 0.0(18) . . . . ?
C24 C20 C21 C22 178.5(11) . . . . ?
C20 C21 C22 C23 -4.1(18) . . . . ?
C20 C21 C22 C25 175.7(11) . . . . ?
C21 C22 C23 C18 6.1(18) . . . . ?
C25 C22 C23 C18 -173.7(10) . . . . ?
C19 C18 C23 C22 -3.9(17) . . . . ?
C17 C18 C23 C22 177.7(11) . . . . ?
N5 N6 C24 N3 0.0(14) . . . . ?
N5 N6 C24 C20 179.2(12) . . . . ?
N4 N3 C24 N6 -0.4(14) . . . . ?
N4 N3 C24 C20 -179.6(11) . . . . ?
C19 C20 C24 N6 -178.9(12) . . . . ?
C21 C20 C24 N6 3(2) . . . . ?
C19 C20 C24 N3 0(2) . . . . ?
C21 C20 C24 N3 -178.3(11) . . . . ?
Eu2 O10 C25 O11 90.7(15) 4 . . . ?
Eu2 O10 C25 C22 -92.9(14) 4 . . . ?
Zn3 O11 C25 O10 1.1(14) 4 . . . ?
Zn3 O11 C25 C22 -175.4(8) 4 . . . ?
C23 C22 C25 O10 -4.8(17) . . . . ?
C21 C22 C25 O10 175.4(11) . . . . ?
C23 C22 C25 O11 171.8(11) . . . . ?
C21 C22 C25 O11 -8.0(16) . . . . ?
N9 N10 C26 N7 0.7(17) . . . . ?
N9 N10 C26 C12 -177.5(14) . . . . ?
N8 N7 C26 N10 -0.5(18) . . . . ?
N8 N7 C26 C12 177.8(14) . . . . ?
C13 C12 C26 N10 -35(2) . . . . ?
C11 C12 C26 N10 147.3(15) . . . . ?
C13 C12 C26 N7 146.9(15) . . . . ?
C11 C12 C26 N7 -31(2) . . . . ?
C30 N11 C27 O13 170.7(18) . . . . ?
C29 N11 C27 O13 1(3) . . . . ?
C30 N11 C27 C28 -9(3) . . . . ?
C29 N11 C27 C28 -179.1(16) . . . . ?
Zn1 O13 C27 N11 -116(2) . . . . ?
Zn1 O13 C27 C28 64(2) . . . . ?
N14 N15 C31 N12 0.8(16) . . . . ?
N14 N15 C31 C32 178.7(13) . . . . ?
N13 N12 C31 N15 1.3(16) . . . . ?
N13 N12 C31 C32 -176.7(12) . . . . ?
N15 C31 C32 C33 1(2) . . . . ?
N12 C31 C32 C33 179.0(13) . . . . ?
N15 C31 C32 C36 -177.5(13) . . . . ?
N12 C31 C32 C36 0(2) . . . . ?
C36 C32 C33 C34 2.4(19) . . . . ?
C31 C32 C33 C34 -176.5(12) . . . . ?
C32 C33 C34 C35 1.0(19) . . . . ?
C32 C33 C34 C39 177.2(11) . . . . ?
C33 C34 C35 C37 -3.4(18) . . . . ?
C39 C34 C35 C37 -179.7(11) . . . . ?
C33 C32 C36 C37 -3.6(18) . . . . ?
C31 C32 C36 C37 175.4(12) . . . . ?
C32 C36 C37 C35 1.2(19) . . . . ?
C32 C36 C37 C38 -179.9(11) . . . . ?
C34 C35 C37 C36 2.3(18) . . . . ?
C34 C35 C37 C38 -176.6(11) . . . . ?
Eu1 O19 C38 O20 -25(3) . . . . ?
Eu1 O19 C38 C37 154.9(19) . . . . ?
Zn2 O20 C38 O19 -2.3(17) . . . . ?
Zn2 O20 C38 C37 177.6(7) . . . . ?
C36 C37 C38 O19 170.1(11) . . . . ?
C35 C37 C38 O19 -11.0(17) . . . . ?
C36 C37 C38 O20 -9.8(17) . . . . ?
C35 C37 C38 O20 169.1(11) . . . . ?
Eu2 O15 C39 O14 -2.7(11) 1_655 . . . ?
Eu2 O15 C39 C34 -179.6(9) 1_655 . . . ?
Eu2 O14 C39 O15 2.7(11) 1_655 . . . ?
Eu2 O14 C39 C34 179.6(9) 1_655 . . . ?
C33 C34 C39 O15 26.9(16) . . . . ?
C35 C34 C39 O15 -156.8(11) . . . . ?
C33 C34 C39 O14 -150.1(11) . . . . ?
C35 C34 C39 O14 26.2(16) . . . . ?
Eu2 O17 C40 N16 -154(3) . . . . ?
Eu2 O17 C40 C41 26(5) . . . . ?
C43 N16 C40 O17 -169.1(19) . . . . ?
C42 N16 C40 O17 3(3) . . . . ?
C43 N16 C40 C41 11(3) . . . . ?
C42 N16 C40 C41 -176.3(16) . . . . ?
C46 N17 C45 O18 -179.7(17) . . . . ?
C47 N17 C45 O18 -3(3) . . . . ?
C46 N17 C45 C44 1(3) . . . . ?
C47 N17 C45 C44 177.8(16) . . . . ?
Eu2 O18 C45 N17 160.8(12) . . . . ?
Eu2 O18 C45 C44 -20(3) . . . . ?
Eu1 O22 C48 O21 19(2) . . . . ?
Eu1 O22 C48 C49 -164.6(9) . . . . ?
Zn2 O21 C48 O22 11.5(18) . . . . ?
Zn2 O21 C48 C49 -165.3(8) . . . . ?
O22 C48 C49 C50 -164.7(11) . . . . ?
O21 C48 C49 C50 12.3(16) . . . . ?
O22 C48 C49 C54 18.1(16) . . . . ?
O21 C48 C49 C54 -164.8(11) . . . . ?
C54 C49 C50 C51 -4.8(18) . . . . ?
C48 C49 C50 C51 178.0(11) . . . . ?
C49 C50 C51 C52 5.0(18) . . . . ?
C49 C50 C51 C56 -175.7(10) . . . . ?
C50 C51 C52 C53 -1.3(19) . . . . ?
C56 C51 C52 C53 179.4(11) . . . . ?
C51 C52 C53 C54 -2.5(19) . . . . ?
C51 C52 C53 C55 178.9(11) . . . . ?
C52 C53 C54 C49 3(2) . . . . ?
C55 C53 C54 C49 -178.8(12) . . . . ?
C50 C49 C54 C53 1.2(18) . . . . ?
C48 C49 C54 C53 178.4(11) . . . . ?
N20 N21 C55 N18 0.3(15) . . . . ?
N20 N21 C55 C53 -177.4(12) . . . . ?
N19 N18 C55 N21 1.8(15) . . . . ?
N19 N18 C55 C53 179.5(12) . . . . ?
C52 C53 C55 N21 -25(2) . . . . ?
C54 C53 C55 N21 156.1(13) . . . . ?
C52 C53 C55 N18 157.3(12) . . . . ?
C54 C53 C55 N18 -21(2) . . . . ?
Eu1 O23 C56 O24 69.9(18) 4_456 . . . ?
Eu1 O23 C56 C51 -114.2(12) 4_456 . . . ?
Zn2 O24 C56 O23 1.7(16) 4_456 . . . ?
Zn2 O24 C56 C51 -174.2(7) 4_456 . . . ?
C50 C51 C56 O23 -15.0(17) . . . . ?
C52 C51 C56 O23 164.3(11) . . . . ?
C50 C51 C56 O24 161.2(11) . . . . ?
C52 C51 C56 O24 -19.5(16) . . . . ?
